data_2241361
loop_
_publ_author_name
'Fujii, Isao'

_publ_section_title
;
 Crystal structure of racemic <i>cis</i>-2-amino-1,2-diphenylethanol (ADE)
;
_journal_coeditor_code SU5243
_journal_issue 12
_journal_name_full 'Acta Crystallographica Section E'
_journal_page_first 1539
_journal_page_last 1541
_journal_paper_doi 10.1107/S2056989015022318
_journal_volume 71
_journal_year 2015
_chemical_formula_iupac 'C14 H15 N O'
_chemical_formula_moiety 'C14 H15 N O'
_chemical_formula_sum 'C14 H15 N O'
_chemical_formula_weight 213.27
_chemical_name_common <i>cis</i>-2-Amino-1,2-diphenylethanol
_chemical_name_systematic
;
<i>cis</i>-2-Amino-1,2-diphenylethanol
;
_space_group_IT_number 14
_symmetry_cell_setting monoclinic
_symmetry_space_group_name_Hall '-P 2yab'
_symmetry_space_group_name_H-M 'P 1 21/a 1'
_atom_sites_solution_hydrogens mixed
_cell_angle_alpha 90
_cell_angle_beta 105.680(7)
_cell_angle_gamma 90
_cell_formula_units_Z 4
_cell_length_a 16.7752(17)
_cell_length_b 5.7573(10)
_cell_length_c 12.2887(13)
_cell_measurement_reflns_used 25
_cell_measurement_temperature 297
_cell_measurement_theta_max 25
_cell_measurement_theta_min 20
_cell_volume 1142.7(3)
_computing_cell_refinement
;
<i>CAD-4 Software</i> (Enraf--Nonius, 1989)
;
_computing_data_collection
;
<i>CAD-4 Software</i> (Enraf--Nonius, 1989)
;
_computing_data_reduction
;
<i>XCAD4</i> (Harms & Wocadlo, 1995)
;
_computing_molecular_graphics
;
<i>ORTEP-3</i> for Windows (Farrugia, 2012) and Mercury (Macrae <i>et
al.</i>,  2008)
;
_computing_publication_material
;
<i>PLATON</i> (Spek, 2009), <i>publCIF</i> (Westrip, 2010),
and  <i>WinGX</i> (Farrugia, 2012)
;
_computing_structure_refinement
;
<i>SHELXL2014/7</i> (Sheldrick, 2015)
;
_computing_structure_solution
;
<i>SHELXS97</i> (Sheldrick, 2008)
;
_diffrn_ambient_temperature 297
_diffrn_measured_fraction_theta_full 1.000
_diffrn_measured_fraction_theta_max 1.000
_diffrn_measurement_device_type 'Entaf--Nonius CAD-4'
_diffrn_measurement_method '2\q-\w scan'
_diffrn_radiation_monochromator graphite
_diffrn_radiation_source 'tube sealed'
_diffrn_radiation_type CuK\a
_diffrn_radiation_wavelength 1.54178
_diffrn_reflns_av_R_equivalents 0.0189
_diffrn_reflns_limit_h_max 0
_diffrn_reflns_limit_h_min -21
_diffrn_reflns_limit_k_max 0
_diffrn_reflns_limit_k_min -7
_diffrn_reflns_limit_l_max 15
_diffrn_reflns_limit_l_min -14
_diffrn_reflns_number 2442
_diffrn_reflns_reduction_process
;
;
_diffrn_reflns_theta_full 67.68
_diffrn_reflns_theta_max 74.89
_diffrn_reflns_theta_min 3.74
_diffrn_standards_decay_% 0
_diffrn_standards_interval_count 300
_diffrn_standards_number 3
_exptl_absorpt_coefficient_mu 0.611
_exptl_absorpt_correction_T_max 0.90
_exptl_absorpt_correction_T_min 0.83
_exptl_absorpt_correction_type psi-scan
_exptl_absorpt_process_details
;
(North <i>et al.</i>,  1968)
;
_exptl_crystal_colour colourless
_exptl_crystal_density_diffrn 1.240
_exptl_crystal_density_method 'Not Measured'
_exptl_crystal_description plate
_exptl_crystal_F_000 456
_exptl_crystal_size_max 0.300
_exptl_crystal_size_mid 0.300
_exptl_crystal_size_min 0.200
_refine_diff_density_max 0.221
_refine_diff_density_min -0.176
_refine_ls_abs_structure_details 'see text'
_refine_ls_extinction_coef 0.0107(9)
_refine_ls_extinction_expression FC^*^=KFC[1+0.001XFC^2^\L^3^/SIN(2\Q)]^-1/4^
_refine_ls_extinction_method
;
<i>SHELXL2014/7</i> (Sheldrick, 2015)
;
_refine_ls_goodness_of_fit_ref 1.028
_refine_ls_hydrogen_treatment mixed
_refine_ls_matrix_type full
_refine_ls_number_parameters 158
_refine_ls_number_reflns 2354
_refine_ls_number_restraints 0
_refine_ls_restrained_S_all 1.028
_refine_ls_R_factor_all 0.0422
_refine_ls_R_factor_gt 0.0366
_refine_ls_shift/su_max 0.000
_refine_ls_shift/su_mean 0.000
_refine_ls_structure_factor_coef Fsqd
_refine_ls_weighting_details 'W=1/[\S^2^(FO^2^)+(0.0588P)^2^+0.2117P] WHERE P=(FO^2^+2FC^2^)/3'
_refine_ls_weighting_scheme calc
_refine_ls_wR_factor_gt 0.0999
_refine_ls_wR_factor_ref 0.1054
_reflns_number_gt 2058
_reflns_number_total 2354
_reflns_threshold_expression I>2\s(I)
_cod_data_source_file su5243sup1.cif
_cod_data_source_block I
_cod_original_sg_symbol_H-M 'P 21/a'
_cod_database_code 2241361

loop_
_symmetry_equiv_pos_site_id
_symmetry_equiv_pos_as_xyz
1 x,y,z
2 1/2-x,1/2+y,-z
3 -x,-y,-z
4 1/2+x,1/2-y,z

loop_
_atom_site_aniso_label
_atom_site_aniso_U_11
_atom_site_aniso_U_22
_atom_site_aniso_U_33
_atom_site_aniso_U_12
_atom_site_aniso_U_13
_atom_site_aniso_U_23
O1 0.0495(5) 0.0365(4) 0.0494(5) 0.0033(4) 0.0169(4) -0.0058(3)
N1 0.0460(6) 0.0600(7) 0.0362(5) -0.0006(5) 0.0089(4) 0.0094(5)
C1 0.0370(5) 0.0355(5) 0.0375(5) 0.0012(4) 0.0138(4) 0.0019(4)
C2 0.0378(6) 0.0353(6) 0.0381(5) 0.0000(4) 0.0106(4) 0.0049(4)
C3 0.0315(5) 0.0362(6) 0.0374(5) 0.0048(4) 0.0108(4) 0.0026(4)
C4 0.0496(6) 0.0368(6) 0.0456(6) -0.0001(5) 0.0140(5) 0.0032(5)
C5 0.0540(7) 0.0442(7) 0.0536(7) -0.0054(6) 0.0102(6) -0.0083(6)
C6 0.0535(7) 0.0617(8) 0.0390(6) 0.0018(6) 0.0059(5) -0.0046(6)
C7 0.0566(7) 0.0565(8) 0.0400(6) -0.0017(6) 0.0104(5) 0.0096(6)
C8 0.0430(6) 0.0419(6) 0.0427(6) -0.0041(5) 0.0108(5) 0.0047(5)
C9 0.0321(5) 0.0346(5) 0.0378(5) 0.0039(4) 0.0077(4) 0.0051(4)
C10 0.0417(6) 0.0437(7) 0.0525(7) -0.0027(5) 0.0138(5) -0.0079(5)
C11 0.0465(7) 0.0714(9) 0.0508(7) -0.0004(6) 0.0186(6) -0.0137(7)
C12 0.0375(6) 0.0719(9) 0.0495(7) 0.0009(6) 0.0162(5) 0.0087(6)
C13 0.0431(6) 0.0468(7) 0.0669(8) -0.0062(5) 0.0176(6) 0.0070(6)
C14 0.0453(6) 0.0382(6) 0.0548(7) -0.0019(5) 0.0171(5) -0.0028(5)

loop_
_atom_site_type_symbol
_atom_site_label
_atom_site_fract_x
_atom_site_fract_y
_atom_site_fract_z
_atom_site_U_iso_or_equiv
_atom_site_thermal_displace_type
_atom_site_calc_flag
_atom_site_refinement_flags
_atom_site_occupancy
O O1 0.76749(6) 0.89601(14) 0.38299(7) 0.0445(3) Uani d . 1.000
N N1 0.85894(7) 0.5703(2) 0.53117(9) 0.0478(3) Uani d . 1.000
C C1 0.75159(7) 0.65596(19) 0.36005(9) 0.0359(3) Uani d . 1.000
C C2 0.83327(6) 0.5226(2) 0.40885(9) 0.0370(3) Uani d . 1.000
C C3 0.71413(6) 0.60757(19) 0.23561(9) 0.0347(3) Uani d . 1.000
C C4 0.67124(8) 0.4020(2) 0.20194(10) 0.0438(3) Uani d . 1.000
C C5 0.63480(9) 0.3576(2) 0.08879(12) 0.0514(4) Uani d . 1.000
C C6 0.64086(8) 0.5178(3) 0.00766(10) 0.0527(4) Uani d . 1.000
C C7 0.68404(8) 0.7206(3) 0.04003(10) 0.0516(4) Uani d . 1.000
C C8 0.72072(7) 0.7658(2) 0.15340(10) 0.0427(3) Uani d . 1.000
C C9 0.89766(6) 0.57714(19) 0.34642(9) 0.0352(3) Uani d . 1.000
C C10 0.91137(8) 0.4216(2) 0.26755(11) 0.0458(4) Uani d . 1.000
C C11 0.96758(8) 0.4696(3) 0.20612(11) 0.0552(4) Uani d . 1.000
C C12 1.01117(8) 0.6743(3) 0.22244(11) 0.0521(4) Uani d . 1.000
C C13 0.99884(8) 0.8302(2) 0.30109(12) 0.0517(4) Uani d . 1.000
C C14 0.94275(8) 0.7827(2) 0.36305(11) 0.0454(4) Uani d . 1.000
H H1 0.71190 0.60500 0.40080 0.0430 Uiso c RU 1.000
H H2 0.82070 0.35640 0.39920 0.0440 Uiso c RU 1.000
H H3 0.66700 0.29320 0.25600 0.0530 Uiso c RU 1.000
H H4 0.60610 0.21950 0.06720 0.0620 Uiso c RU 1.000
H H5 0.61590 0.48860 -0.06840 0.0630 Uiso c RU 1.000
H H6 0.68870 0.82810 -0.01440 0.0620 Uiso c RU 1.000
H H7 0.74990 0.90330 0.17440 0.0510 Uiso c RU 1.000
H H8 0.88230 0.28220 0.25550 0.0550 Uiso c RU 1.000
H H9 0.97580 0.36260 0.15350 0.0660 Uiso c RU 1.000
H H10 1.04860 0.70720 0.18080 0.0630 Uiso c RU 1.000
H H11 1.02840 0.96890 0.31290 0.0620 Uiso c RU 1.000
H H12 0.93530 0.88950 0.41620 0.0540 Uiso c RU 1.000
H H13 0.7225(12) 0.959(3) 0.4061(15) 0.077(5) Uiso d . 1.000
H H14 0.8637(12) 0.732(4) 0.5400(16) 0.085(6) Uiso d . 1.000
H H15 0.9080(12) 0.508(3) 0.5611(15) 0.074(5) Uiso d . 1.000

loop_
_atom_type_symbol
_atom_type_description
_atom_type_scat_dispersion_real
_atom_type_scat_dispersion_imag
_atom_type_scat_source
C C 0.0181 0.0091 ' International Tables Vol C Tables 4.2.6.8 and 6.1.1.4'
H H 0.0000 0.0000 ' International Tables Vol C Tables 4.2.6.8 and 6.1.1.4'
N N 0.0311 0.0180 ' International Tables Vol C Tables 4.2.6.8 and 6.1.1.4'
O O 0.0492 0.0322 ' International Tables Vol C Tables 4.2.6.8 and 6.1.1.4'

loop_
_geom_angle_atom_site_label_1
_geom_angle_atom_site_label_2
_geom_angle_atom_site_label_3
_geom_angle
_geom_angle_publ_flag
C1 O1 H13 108.0(11) no
O1 C1 C3 112.57(9) yes
C2 C1 C3 112.55(9) no
H14 N1 H15 108.3(17) no
O1 C1 C2 107.90(9) yes
C2 N1 H14 107.2(12) no
C2 N1 H15 109.4(12) no
N1 C2 C9 115.19(9) yes
C1 C2 C9 112.28(9) no
N1 C2 C1 106.72(9) yes
C1 C3 C4 119.87(10) no
C1 C3 C8 121.46(10) no
C4 C3 C8 118.66(10) no
C3 C4 C5 120.64(11) no
C4 C5 C6 120.21(12) no
C5 C6 C7 119.59(12) no
C6 C7 C8 120.39(13) no
C3 C8 C7 120.49(12) no
C2 C9 C10 119.74(10) no
C2 C9 C14 122.38(10) no
C10 C9 C14 117.86(11) no
C9 C10 C11 121.26(12) no
C10 C11 C12 120.37(13) no
C11 C12 C13 119.19(13) no
C12 C13 C14 120.66(12) no
C9 C14 C13 120.65(11) no
O1 C1 H1 108.00 no
C2 C1 H1 108.00 no
C3 C1 H1 108.00 no
N1 C2 H2 107.00 no
C1 C2 H2 107.00 no
C9 C2 H2 107.00 no
C3 C4 H3 120.00 no
C5 C4 H3 120.00 no
C4 C5 H4 120.00 no
C6 C5 H4 120.00 no
C5 C6 H5 120.00 no
C7 C6 H5 120.00 no
C6 C7 H6 120.00 no
C8 C7 H6 120.00 no
C3 C8 H7 120.00 no
C7 C8 H7 120.00 no
C9 C10 H8 119.00 no
C11 C10 H8 119.00 no
C10 C11 H9 120.00 no
C12 C11 H9 120.00 no
C11 C12 H10 120.00 no
C13 C12 H10 120.00 no
C12 C13 H11 120.00 no
C14 C13 H11 120.00 no
C9 C14 H12 120.00 no
C13 C14 H12 120.00 no

loop_
_geom_bond_atom_site_label_1
_geom_bond_atom_site_label_2
_geom_bond_distance
_geom_bond_publ_flag
O1 C1 1.4213(14) yes
N1 C2 1.4732(15) yes
O1 H13 0.95(2) no
C1 C3 1.5138(15) no
N1 H15 0.88(2) no
N1 H14 0.94(2) no
C1 C2 1.5435(16) no
C2 C9 1.5172(15) no
C3 C8 1.3868(16) no
C3 C4 1.3888(16) no
C4 C5 1.3831(19) no
C5 C6 1.382(2) no
C6 C7 1.375(2) no
C7 C8 1.3870(17) no
C9 C14 1.3896(16) no
C9 C10 1.3837(17) no
C10 C11 1.386(2) no
C11 C12 1.373(2) no
C12 C13 1.375(2) no
C13 C14 1.388(2) no
C1 H1 0.9800 no
C2 H2 0.9800 no
C4 H3 0.9300 no
C5 H4 0.9300 no
C6 H5 0.9300 no
C7 H6 0.9300 no
C8 H7 0.9300 no
C10 H8 0.9300 no
C11 H9 0.9300 no
C12 H10 0.9300 no
C13 H11 0.9300 no
C14 H12 0.9300 no

loop_
_geom_hbond_atom_site_label_D
_geom_hbond_atom_site_label_H
_geom_hbond_atom_site_label_A
_geom_hbond_site_symmetry_A
_geom_hbond_distance_DH
_geom_hbond_distance_HA
_geom_hbond_distance_DA
_geom_hbond_angle_DHA
O1 H13 N1 2_656 0.95(2) 1.86(2) 2.7977(16) 173.1(16)
N1 H15 <i>CgB</i> 3_766 0.88(2) 2.670(19) 3.5125(14) 160.3(15)
C12 H10 <i>CgA</i> 4_565 0.93 2.801 3.6780(17) 158

loop_
_geom_torsion_atom_site_label_1
_geom_torsion_atom_site_label_2
_geom_torsion_atom_site_label_3
_geom_torsion_atom_site_label_4
_geom_torsion
_geom_torsion_publ_flag
O1 C1 C2 N1 59.72(11) y
O1 C1 C2 C9 -67.39(11) y
C3 C1 C2 N1 -175.47(9) y
C3 C1 C2 C9 57.42(12) y
O1 C1 C3 C4 -159.70(11) no
O1 C1 C3 C8 19.56(15) no
C2 C1 C3 C4 78.10(13) no
C2 C1 C3 C8 -102.65(12) no
N1 C2 C9 C10 136.09(11) no
N1 C2 C9 C14 -45.66(15) no
C1 C2 C9 C10 -101.48(12) no
C1 C2 C9 C14 76.77(13) no
C1 C3 C4 C5 178.33(12) no
C8 C3 C4 C5 -0.94(19) no
C1 C3 C8 C7 -178.29(12) no
C4 C3 C8 C7 0.98(18) no
C3 C4 C5 C6 0.1(2) no
C4 C5 C6 C7 0.6(2) no
C5 C6 C7 C8 -0.6(2) no
C6 C7 C8 C3 -0.2(2) no
C2 C9 C10 C11 177.69(11) no
C14 C9 C10 C11 -0.64(18) no
C2 C9 C14 C13 -177.49(11) no
C10 C9 C14 C13 0.80(18) no
C9 C10 C11 C12 0.0(2) no
C10 C11 C12 C13 0.5(2) no
C11 C12 C13 C14 -0.4(2) no
C12 C13 C14 C9 -0.3(2) no

_cod_database_fobs_code 2241361
